data_1547962
loop_
_publ_author_name
'Christopher H. Woodall'
'Gavin A. Craig'
'Alessandro Prescimone'
'Martin Misek'
'Joan Cano'
'Juan Faus'
'Michael R. Probert'
'Simon Parsons'
'Stephen Moggach'
'Jose Martinez-Lillo'
'Mark Murrie'
'Konstantin V. Kamenev'
'Euan K. Brechin'

_publ_contact_author_name 'Alessandro Prescimone'
_publ_section_title
;
 Pressure induced enhancement of the magnetic ordering temperature in
 rhenium(IV) monomers
;
_journal_name_full 'Nature Communications'
_journal_page_first 13870
_journal_paper_doi 10.1038/ncomms13870
_journal_volume 7
_journal_year 2017
_chemical_absolute_configuration .
_chemical_compound_source 'F.J. Martinez Lillo'
_chemical_formula_moiety 'C6 H9 Cl4 N3 Re1'
_chemical_formula_sum 'C6 H9 Cl4 N3 Re'
_chemical_formula_weight 451.17
_space_group_IT_number 62
_symmetry_cell_setting orthorhombic
_symmetry_space_group_name_Hall '-P 2ac 2n'
_symmetry_space_group_name_H-M 'P n m a'
_atom_sites_solution_hydrogens geom
_atom_sites_solution_primary 'from the 1.8GPa structure'
_audit_creation_date 13-10-14
_audit_creation_method CRYSTALS_ver_14.40
_cell_angle_alpha 90
_cell_angle_beta 90
_cell_angle_gamma 90
_cell_formula_units_Z 4
_cell_length_a 9.9548(10)
_cell_length_b 12.959(5)
_cell_length_c 9.0069(11)
_cell_measurement_reflns_used 3440
_cell_measurement_temperature 300
_cell_measurement_theta_max 15.653
_cell_measurement_theta_min 2.3405
_cell_volume 1161.9(5)
_computing_cell_refinement 'SAINT (Siemens ,1995)'
_computing_data_reduction 'SAINT (Siemens ,1995)'
_computing_molecular_graphics 'CAMERON (Watkin et al., 1996)'
_computing_publication_material 'CRYSTALS (Betteridge et al., 2003)'
_computing_structure_refinement 'CRYSTALS (Betteridge et al., 2003)'
_computing_structure_solution 'SHELXS 86 (Sheldrick, 1986)'
_diffrn_ambient_pressure 2600000
_diffrn_ambient_temperature 300
_diffrn_measured_fraction_theta_full 0.630
_diffrn_measured_fraction_theta_max 0.613
_diffrn_measurement_device 'Rigaku Saturn 724 CCD'
_diffrn_measurement_device_type Area
_diffrn_measurement_method \w
_diffrn_radiation_monochromator silicon
_diffrn_radiation_type 'Synchrotron - Diamond Light Source Beamline I19'
_diffrn_radiation_wavelength 0.48590
_diffrn_reflns_av_R_equivalents 0.061
_diffrn_reflns_limit_h_max 11
_diffrn_reflns_limit_h_min -11
_diffrn_reflns_limit_k_max 8
_diffrn_reflns_limit_k_min -8
_diffrn_reflns_limit_l_max 9
_diffrn_reflns_limit_l_min -10
_diffrn_reflns_number 5495
_diffrn_reflns_theta_full 11.760
_diffrn_reflns_theta_max 15.679
_diffrn_reflns_theta_min 1.882
_diffrn_standards_interval_count .
_diffrn_standards_interval_time .
_diffrn_standards_number 0
_exptl_absorpt_coefficient_mu 4.148
_exptl_absorpt_correction_T_max 0.7439
_exptl_absorpt_correction_T_min 0.4390
_exptl_absorpt_correction_type multi-scan
_exptl_absorpt_process_details 'SADABS (Siemens, 1996)'
_exptl_crystal_colour 'light green'
_exptl_crystal_density_diffrn 2.579
_exptl_crystal_density_method 'not measured'
_exptl_crystal_description block
_exptl_crystal_F_000 836
_exptl_crystal_recrystallization_method
; 
evaporation of a CH3CN solution
;
_exptl_crystal_size_max 0.09
_exptl_crystal_size_mid 0.07
_exptl_crystal_size_min 0.06
_refine_diff_density_max 0.67
_refine_diff_density_min -0.58
_refine_ls_extinction_method None
_refine_ls_goodness_of_fit_ref 1.0081
_refine_ls_hydrogen_treatment noref
_refine_ls_matrix_type full
_refine_ls_number_parameters 66
_refine_ls_number_reflns 475
_refine_ls_number_restraints 38
_refine_ls_R_factor_all 0.0334
_refine_ls_R_factor_gt 0.0287
_refine_ls_shift/su_max 0.0003076
_refine_ls_shift/su_mean 0.0000212
_refine_ls_structure_factor_coef F
_refine_ls_weighting_details
;
 Method, part 1, Chebychev polynomial, (Watkin, 1994, Prince, 1982) 
 [weight] = 1.0/[A~0~*T~0~(x)+A~1~*T~1~(x) ... +A~n-1~]*T~n-1~(x)] 
 where A~i~ are the Chebychev coefficients listed below and x= Fcalc/Fmax 
 Method = Robust Weighting (Prince, 1982) 
 W = [weight] * [1-(deltaF/6*sigmaF)^2^]^2^ 
 A~i~ are: 
 0.368 0.242 0.198 
;
_refine_ls_weighting_scheme calc
_refine_ls_wR_factor_all 0.0382
_refine_ls_wR_factor_gt 0.0332
_refine_ls_wR_factor_ref 0.0332
_reflns_limit_h_max 11
_reflns_limit_h_min 0
_reflns_limit_k_max 8
_reflns_limit_k_min 0
_reflns_limit_l_max 10
_reflns_limit_l_min 0
_reflns_number_gt 475
_reflns_number_total 537
_reflns_threshold_expression I>2.0\s(I)
_oxford_diffrn_Wilson_B_factor 0.00
_oxford_diffrn_Wilson_scale 0.00
_oxford_refine_ls_r_factor_ref 0.0287
_oxford_refine_ls_scale 0.1105(4)
_oxford_reflns_number_all 523
_oxford_reflns_threshold_expression_ref I>2.0\s(I)
_oxford_structure_analysis_title 'recl03 in Pnma'
_cod_data_source_file ReCl4MeCN.MeCN2.60GPa.cif
_cod_data_source_block recl03
_cod_original_sg_symbol_H-M 'P n m a '
_cod_original_formula_sum 'C6 H9 Cl4 N3 Re1'
_cod_database_code 1547962

loop_
_symmetry_equiv_pos_as_xyz
x,y,z
-x,-y,-z
-x+1/2,y+1/2,z+1/2
x+1/2,-y+1/2,-z+1/2
x,-y+1/2,z
-x,y+1/2,-z
-x+1/2,-y,z+1/2
x+1/2,y,-z+1/2

loop_
_atom_site_label
_atom_site_type_symbol
_atom_site_fract_x
_atom_site_fract_y
_atom_site_fract_z
_atom_site_U_iso_or_equiv
_atom_site_occupancy
_atom_site_adp_type
_atom_site_refinement_flags_posn
_atom_site_refinement_flags_adp
_atom_site_refinement_flags_occupancy
_atom_site_disorder_assembly
_atom_site_disorder_group
_atom_site_attached_hydrogens
Re1 Re 0.94641(4) 0.7500 0.48478(4) 0.0255 1.0000 Uani S T . . . .
Cl2 Cl 0.7588(3) 0.7500 0.6341(3) 0.0425 1.0000 Uani S TU . . . .
Cl3 Cl 1.1097(3) 0.7500 0.3011(3) 0.0435 1.0000 Uani S TU . . . .
Cl4 Cl 1.05272(18) 0.6227(3) 0.6156(2) 0.0402 1.0000 Uani . U . . . .
N5 N 0.8504(6) 0.6379(9) 0.3609(7) 0.0341 1.0000 Uani . U . . . .
C6 C 0.7947(9) 0.5809(14) 0.2910(10) 0.0458 1.0000 Uani . U . . . .
C3 C 0.7209(13) 0.5097(18) 0.2027(16) 0.0897 1.0000 Uani . U . . . .
C2 C 0.4196(19) 0.7500 0.5247(18) 0.071(4) 1.0000 Uiso DS U . . . .
N2 N 0.473(2) 0.5567(19) 0.5019(18) 0.072(4) 0.5000 Uiso D U . . . .
C1 C 0.4447(18) 0.6413(14) 0.513(2) 0.071(4) 0.5000 Uiso D U . . . .
H31 H 0.7109 0.5301 0.1021 0.1191 1.0000 Uiso . . . . . .
H32 H 0.7640 0.4424 0.2035 0.1191 1.0000 Uiso . . . . . .
H33 H 0.6307 0.4982 0.2424 0.1191 1.0000 Uiso . . . . . .
H21 H 0.3254 0.7500 0.5375 0.0895 1.0000 Uiso . . . . . .
H22 H 0.4653 0.7767 0.6100 0.0895 0.5000 Uiso . . . . . .
H23 H 0.4497 0.7841 0.4389 0.0895 0.5000 Uiso . . . . . .

loop_
_atom_site_aniso_label
_atom_site_aniso_U_11
_atom_site_aniso_U_22
_atom_site_aniso_U_33
_atom_site_aniso_U_23
_atom_site_aniso_U_13
_atom_site_aniso_U_12
Re1 0.0243(3) 0.0174(10) 0.0348(3) 0.0000 -0.00185(14) 0.0000
Cl2 0.0366(15) 0.034(6) 0.0569(16) 0.0000 0.0150(11) 0.0000
Cl3 0.0399(14) 0.041(6) 0.0494(15) 0.0000 0.0138(11) 0.0000
Cl4 0.0380(10) 0.038(4) 0.0443(10) 0.0064(11) -0.0079(7) 0.0052(11)
N5 0.036(3) 0.019(9) 0.047(3) 0.002(3) -0.008(2) 0.004(3)
C6 0.053(5) 0.037(14) 0.048(4) -0.006(5) -0.016(3) 0.001(6)
C3 0.106(9) 0.052(19) 0.111(8) -0.019(10) -0.071(8) 0.002(11)

loop_
_atom_type_symbol
_atom_type_scat_dispersion_real
_atom_type_scat_dispersion_imag
_atom_type_scat_Cromer_Mann_a1
_atom_type_scat_Cromer_Mann_b1
_atom_type_scat_Cromer_Mann_a2
_atom_type_scat_Cromer_Mann_b2
_atom_type_scat_Cromer_Mann_a3
_atom_type_scat_Cromer_Mann_b3
_atom_type_scat_Cromer_Mann_a4
_atom_type_scat_Cromer_Mann_b4
_atom_type_scat_Cromer_Mann_c
_atom_type_scat_source
C 0.0010 0.0007 2.3100 20.8439 1.0200 10.2075 1.5886 0.5687 0.8650 51.6512 0.2156 'International Tables Vol C 4.2.6.8 and 6.1.1.4'
H 0.0000 0.0000 0.4930 10.5109 0.3229 26.1257 0.1402 3.1424 0.0408 57.7998 0.0030 'International Tables Vol C 4.2.6.8 and 6.1.1.4'
N 0.0016 0.0014 12.2126 0.0057 3.1322 9.8933 2.0125 28.9975 1.1663 0.5826 -11.5290 'International Tables Vol C 4.2.6.8 and 6.1.1.4'
Cl 0.0774 0.0740 11.4604 0.0104 7.1964 1.1662 6.2556 18.5194 1.6455 47.7784 -9.5574 'International Tables Vol C 4.2.6.8 and 6.1.1.4'
Re -0.3615 3.8648 28.7621 1.6719 15.7189 9.0923 14.5564 0.3505 5.4417 52.0861 10.4720 'International Tables Vol C 4.2.6.8 and 6.1.1.4'

loop_
_geom_angle_atom_site_label_1
_geom_angle_site_symmetry_1
_geom_angle_atom_site_label_2
_geom_angle_site_symmetry_2
_geom_angle_atom_site_label_3
_geom_angle_site_symmetry_3
_geom_angle
_geom_angle_publ_flag
N5 5_565 Re1 . Cl4 5_565 89.2(3) yes
N5 5_565 Re1 . Cl2 . 86.57(18) yes
Cl4 5_565 Re1 . Cl2 . 94.27(7) yes
N5 5_565 Re1 . Cl3 . 86.50(18) yes
Cl4 5_565 Re1 . Cl3 . 92.48(7) yes
Cl2 . Re1 . Cl3 . 170.25(11) yes
N5 5_565 Re1 . Cl4 . 178.2(3) yes
Cl4 5_565 Re1 . Cl4 . 92.31(16) yes
Cl2 . Re1 . Cl4 . 94.27(7) yes
Cl3 . Re1 . Cl4 . 92.48(7) yes
N5 5_565 Re1 . N5 . 89.3(5) yes
Cl4 5_565 Re1 . N5 . 178.2(3) yes
Cl2 . Re1 . N5 . 86.57(18) yes
Cl3 . Re1 . N5 . 86.50(18) yes
Cl4 . Re1 . N5 . 89.2(3) yes
Re1 . N5 . C6 . 176.6(11) yes
N5 . C6 . C3 . 178.6(14) yes
C6 . C3 . H31 . 114.0 no
C6 . C3 . H32 . 110.5 no
H31 . C3 . H32 . 107.7 no
C6 . C3 . H33 . 111.6 no
H31 . C3 . H33 . 107.2 no
H32 . C3 . H33 . 105.4 no
C1 5_565 C2 . H22 5_565 109.5 no
C1 5_565 C2 . H23 5_565 110.1 no
H22 5_565 C2 . H23 5_565 109.8 no
C1 5_565 C2 . C1 . 158(2) yes
H22 5_565 C2 . C1 . 67.8 no
H23 5_565 C2 . C1 . 54.6 no
C1 5_565 C2 . H21 . 100.5 no
H22 5_565 C2 . H21 . 112.0 no
H23 5_565 C2 . H21 . 114.6 no
C1 . C2 . H21 . 100.5 no
C1 5_565 C2 . H22 . 67.8 no
H22 5_565 C2 . H22 . 42.4 no
H23 5_565 C2 . H22 . 132.7 no
C1 . C2 . H22 . 109.5 no
H21 . C2 . H22 . 112.0 no
C1 5_565 C2 . H23 . 54.6 no
H22 5_565 C2 . H23 . 132.7 no
H23 5_565 C2 . H23 . 56.1 no
C1 . C2 . H23 . 110.1 no
H21 . C2 . H23 . 114.6 no
H22 . C2 . H23 . 109.8 no
C2 . C1 . N2 . 175(2) yes

loop_
_geom_bond_atom_site_label_1
_geom_bond_site_symmetry_1
_geom_bond_atom_site_label_2
_geom_bond_site_symmetry_2
_geom_bond_distance
_geom_bond_publ_flag
Re1 . N5 5_565 2.066(10) yes
Re1 . Cl4 5_565 2.287(3) yes
Re1 . Cl2 . 2.302(3) yes
Re1 . Cl3 . 2.319(3) yes
Re1 . Cl4 . 2.287(3) yes
Re1 . N5 . 2.066(10) yes
N5 . C6 . 1.117(16) yes
C6 . C3 . 1.42(2) yes
C3 . H31 . 0.949 no
C3 . H32 . 0.972 no
C3 . H33 . 0.978 no
C2 . C1 5_565 1.434(18) yes
C2 . H22 5_565 0.958 no
C2 . H23 5_565 0.939 no
C2 . C1 . 1.434(18) yes
C2 . H21 . 0.944 no
C2 . H22 . 0.958 no
C2 . H23 . 0.939 no
N2 . C1 . 1.137(18) yes
